data_7114206
loop_
_publ_author_name
'Podgajny, Robert'
'Korzeniak, Tomasz'
'Balanda, Maria'
'Wasiutynski, Tadeusz'
'Errington, William'
'Kemp, Terence J.'
'Alcock, Nathaniel W.'
'Sieklucka, Barbara'

_publ_section_title
;
 2-D soft ferromagnet based on [WV(CN)8]3-- and CuII with a Tc of 34
 KElectronic supplementary information (ESI) available: structure of
 [Cu(tetren)]2+ in 1 and (NC)7W--CN--Cu(NC)4 structural motif of 2; table
 and figures of IR spectra of 1, 2, tetren&#x00B7;5HCl and free tetren.
 See http://www.rsc.org/suppdata/cc/b2/b202810g/
;
_journal_issue 10
_journal_name_full 'Chemical Communications'
_journal_page_first 1138
_journal_paper_doi 10.1039/b202810g
_journal_year 2002
_chemical_formula_sum 'C9.6 H9.2 Cu N9 O1.8 W'
_chemical_formula_weight 526.7
_chemical_name_systematic
;
?
;
_space_group_IT_number 36
_symmetry_cell_setting orthorhombic
_symmetry_space_group_name_Hall 'C 2c -2'
_symmetry_space_group_name_H-M 'C m c 21'
_atom_sites_solution_hydrogens geom
_atom_sites_solution_primary direct
_atom_sites_solution_secondary difmap
_audit_creation_method SHELXL-97
_cell_angle_alpha 90.00
_cell_angle_beta 90.00
_cell_angle_gamma 90.00
_cell_formula_units_Z 4
_cell_length_a 7.3792(6)
_cell_length_b 32.096(2)
_cell_length_c 7.0160(6)
_cell_measurement_reflns_used 5488
_cell_measurement_temperature 180(2)
_cell_measurement_theta_max 20
_cell_measurement_theta_min 3
_cell_volume 1661.7(2)
_computing_cell_refinement 'SAINT (Siemens, 1995)'
_computing_data_collection 'SMART (Siemens, 1994)'
_computing_data_reduction 'SAINT (Siemens, 1995)'
_computing_molecular_graphics 'SHELXTL (Sheldrick, 1997)'
_computing_publication_material 'SHELXTL (Sheldrick, 1997)'
_computing_structure_refinement 'SHELXL-97 (Sheldrick, 1997)'
_computing_structure_solution 'SHELXS-97 (Sheldrick, 1990)'
_diffrn_ambient_temperature 180(2)
_diffrn_detector_area_resol_mean 8.192
_diffrn_measured_fraction_theta_full 0.938
_diffrn_measured_fraction_theta_max 0.938
_diffrn_measurement_device_type 'Siemens SMART diffractometer'
_diffrn_measurement_method '\w scans'
_diffrn_radiation_monochromator graphite
_diffrn_radiation_source 'fine-focus sealed tube'
_diffrn_radiation_type MoK\a
_diffrn_radiation_wavelength 0.71073
_diffrn_reflns_av_R_equivalents 0.0585
_diffrn_reflns_av_sigmaI/netI 0.0677
_diffrn_reflns_limit_h_max 8
_diffrn_reflns_limit_h_min -9
_diffrn_reflns_limit_k_max 23
_diffrn_reflns_limit_k_min -43
_diffrn_reflns_limit_l_max 8
_diffrn_reflns_limit_l_min -9
_diffrn_reflns_number 5385
_diffrn_reflns_theta_full 29.15
_diffrn_reflns_theta_max 29.15
_diffrn_reflns_theta_min 3.17
_diffrn_standards_decay_% nil
_exptl_absorpt_coefficient_mu 8.220
_exptl_absorpt_correction_T_max 0.89
_exptl_absorpt_correction_T_min 0.34
_exptl_absorpt_correction_type multi-scan
_exptl_absorpt_process_details 'SADABS (Sheldrick, 1996)'
_exptl_crystal_colour green
_exptl_crystal_density_diffrn 2.160
_exptl_crystal_density_method 'not measured'
_exptl_crystal_description plates
_exptl_crystal_F_000 1016
_exptl_crystal_size_max 0.40
_exptl_crystal_size_mid 0.20
_exptl_crystal_size_min 0.04
_refine_diff_density_max 1.725
_refine_diff_density_min -7.975
_refine_diff_density_rms 0.315
_refine_ls_abs_structure_details 'Flack H D (1983), Acta Cryst. A39, 876-881'
_refine_ls_abs_structure_Flack 0.00
_refine_ls_extinction_coef 0.0034(2)
_refine_ls_extinction_expression Fc^*^=kFc[1+0.001xFc^2^\l^3^/sin(2\q)]^-1/4^
_refine_ls_extinction_method SHELXL
_refine_ls_goodness_of_fit_ref 1.038
_refine_ls_hydrogen_treatment mixed
_refine_ls_matrix_type full
_refine_ls_number_parameters 111
_refine_ls_number_reflns 2073
_refine_ls_number_restraints 7
_refine_ls_restrained_S_all 1.036
_refine_ls_R_factor_all 0.0433
_refine_ls_R_factor_gt 0.0419
_refine_ls_shift/su_max 0.025
_refine_ls_shift/su_mean 0.004
_refine_ls_structure_factor_coef Fsqd
_refine_ls_weighting_details 'calc w=1/[\s^2^(Fo^2^)+(0.0568P)^2^] where P=(Fo^2^+2Fc^2^)/3'
_refine_ls_weighting_scheme calc
_refine_ls_wR_factor_gt 0.0982
_refine_ls_wR_factor_ref 0.0990
_reflns_number_gt 1954
_reflns_number_total 2073
_reflns_threshold_expression >2sigma(I)
_cod_data_source_file b202810g.txt
_cod_data_source_block w15new
_cod_depositor_comments
;
The following automatic conversions were performed:

'_symmetry_cell_setting' value 'Orthorhombic' changed to
'orthorhombic' according to
/usr/data/users/saulius/automatic-downloads/retrospective/RSC/lib/dictionaries/cif_core.dic
dictionary named 'cif_core.dic' version 2.4.2 from 2011-04-26.

Automatic conversion script
Id: cif_fix_values 2281 2013-09-26 08:29:07Z andrius 
;
_cod_original_sg_symbol_H-M Cmc21
_cod_original_formula_sum 'C9.60 H9.20 Cu N9 O1.80 W'
_cod_database_code 7114206

loop_
_symmetry_equiv_pos_as_xyz
'x, y, z'
'-x, -y, z+1/2'
'x, -y, z+1/2'
'-x, y, z'
'x+1/2, y+1/2, z'
'-x+1/2, -y+1/2, z+1/2'
'x+1/2, -y+1/2, z+1/2'
'-x+1/2, y+1/2, z'

loop_
_atom_site_label
_atom_site_type_symbol
_atom_site_fract_x
_atom_site_fract_y
_atom_site_fract_z
_atom_site_U_iso_or_equiv
_atom_site_adp_type
_atom_site_occupancy
_atom_site_symmetry_multiplicity
_atom_site_calc_flag
_atom_site_refinement_flags
W1 W 0.0000 0.145428(8) 0.30805(7) 0.00771(8) Uani 1 2 d S
Cu1 Cu 0.0000 0.31481(3) 0.3051(5) 0.00807(18) Uani 1 2 d S
N1 N 0.0000 0.2490(2) 0.317(3) 0.0184(17) Uani 1 2 d S
C1 C 0.0000 0.2129(2) 0.307(4) 0.0153(15) Uani 1 2 d SU
N2 N 0.2930(10) 0.1766(2) -0.0171(10) 0.0196(15) Uiso 1 1 d .
C2 C 0.1907(12) 0.1664(3) 0.0914(12) 0.0185(18) Uiso 1 1 d .
N3 N 0.3316(11) 0.1728(2) 0.5945(11) 0.0234(17) Uiso 1 1 d .
C3 C 0.2188(12) 0.1626(3) 0.4936(13) 0.0192(19) Uiso 1 1 d .
N4 N 0.0000 0.0815(4) 0.6769(18) 0.054(4) Uani 1 2 d S
C4 C 0.0000 0.1037(4) 0.5526(17) 0.025(3) Uani 1 2 d S
N5 N 0.2774(16) 0.0690(3) 0.1922(18) 0.068(3) Uani 1 1 d .
C5 C 0.1779(13) 0.0955(3) 0.2329(13) 0.032(2) Uani 1 1 d .
C001 C -0.558(3) 0.0255(7) 0.821(9) 0.068(7) Uiso 0.50 1 d P
C002 C -0.062(4) 0.0100(10) 0.869(5) 0.020(7) Uiso 0.25 1 d P
C003 C -0.5000 0.004(2) 0.688(10) 0.10(2) Uiso 0.50 2 d SP
C004 C 0.0000 -0.0002(10) 0.792(9) 0.049(8) Uiso 0.50 2 d SP
C005 C -0.613(7) 0.0371(17) 0.955(7) 0.056(12) Uiso 0.25 1 d P
C006 C -0.138(6) -0.0088(13) 1.277(8) 0.050(12) Uiso 0.25 1 d P
C007 C -0.706(8) 0.004(3) 0.552(17) 0.072(16) Uiso 0.25 1 d P
C008 C -0.606(9) 0.009(2) 0.608(9) 0.067(16) Uiso 0.25 1 d P
C009 C -0.5000 -0.088(2) 0.855(12) 0.14(3) Uiso 0.50 2 d SP
C010 C -0.5000 0.0054(10) 0.954(5) 0.028(6) Uiso 0.50 2 d SP
C011 C -0.5000 -0.0371(18) 0.855(9) 0.11(2) Uiso 0.50 2 d SP

loop_
_atom_site_aniso_label
_atom_site_aniso_U_11
_atom_site_aniso_U_22
_atom_site_aniso_U_33
_atom_site_aniso_U_23
_atom_site_aniso_U_13
_atom_site_aniso_U_12
W1 0.00663(13) 0.01002(14) 0.00648(14) -0.0003(4) 0.000 0.000
Cu1 0.0062(3) 0.0130(4) 0.0050(4) 0.0011(13) 0.000 0.000
N1 0.020(3) 0.017(3) 0.019(4) 0.010(8) 0.000 0.000
C1 0.018(3) 0.012(3) 0.016(3) -0.005(7) 0.000 0.000
N4 0.076(10) 0.052(8) 0.033(7) 0.024(6) 0.000 0.000
C4 0.030(6) 0.021(5) 0.025(6) 0.012(4) 0.000 0.000
N5 0.074(7) 0.035(5) 0.095(8) -0.001(5) 0.029(6) 0.032(5)
C5 0.027(4) 0.022(4) 0.047(5) -0.001(3) 0.006(4) 0.011(4)

loop_
_atom_type_symbol
_atom_type_description
_atom_type_scat_dispersion_real
_atom_type_scat_dispersion_imag
_atom_type_scat_source
C C 0.0033 0.0016 'International Tables Vol C Tables 4.2.6.8 and 6.1.1.4'
H H 0.0000 0.0000 'International Tables Vol C Tables 4.2.6.8 and 6.1.1.4'
N N 0.0061 0.0033 'International Tables Vol C Tables 4.2.6.8 and 6.1.1.4'
O O 0.0106 0.0060 'International Tables Vol C Tables 4.2.6.8 and 6.1.1.4'
Cu Cu 0.3201 1.2651 'International Tables Vol C Tables 4.2.6.8 and 6.1.1.4'
W W -0.8490 6.8722 'International Tables Vol C Tables 4.2.6.8 and 6.1.1.4'

loop_
_geom_angle_atom_site_label_1
_geom_angle_atom_site_label_2
_geom_angle_atom_site_label_3
_geom_angle
_geom_angle_site_symmetry_1
_geom_angle_site_symmetry_3
C5 W1 C5 75.8(5) 4 .
C5 W1 C3 143.5(4) 4 .
C5 W1 C3 83.1(4) . .
C5 W1 C3 83.1(4) 4 4
C5 W1 C3 143.5(4) . 4
C3 W1 C3 97.6(5) . 4
C5 W1 C1 138.5(4) 4 .
C5 W1 C1 138.5(4) . .
C3 W1 C1 75.2(6) . .
C3 W1 C1 75.2(6) 4 .
C5 W1 C4 74.5(4) 4 .
C5 W1 C4 74.5(4) . .
C3 W1 C4 71.3(3) . .
C3 W1 C4 71.3(3) 4 .
C1 W1 C4 128.2(8) . .
C5 W1 C2 70.3(3) 4 4
C5 W1 C2 117.1(3) . 4
C3 W1 C2 146.1(3) . 4
C3 W1 C2 81.8(3) 4 4
C1 W1 C2 71.9(6) . 4
C4 W1 C2 137.7(3) . 4
C5 W1 C2 117.1(3) 4 .
C5 W1 C2 70.3(3) . .
C3 W1 C2 81.8(3) . .
C3 W1 C2 146.1(3) 4 .
C1 W1 C2 71.9(6) . .
C4 W1 C2 137.7(3) . .
C2 W1 C2 80.5(5) 4 .
N3 Cu1 N3 78.2(5) 7_454 6_554
N3 Cu1 N2 157.7(3) 7_454 6
N3 Cu1 N2 87.6(3) 6_554 6
N3 Cu1 N2 87.6(3) 7_454 7_455
N3 Cu1 N2 157.7(3) 6_554 7_455
N2 Cu1 N2 100.1(5) 6 7_455
N3 Cu1 N1 103.3(5) 7_454 .
N3 Cu1 N1 103.3(5) 6_554 .
N2 Cu1 N1 96.5(4) 6 .
N2 Cu1 N1 96.5(4) 7_455 .
C1 N1 Cu1 174(2) . .
N1 C1 W1 176(2) . .
C2 N2 Cu1 169.3(7) . 6_554
N2 C2 W1 177.9(8) . .
C3 N3 Cu1 169.4(8) . 6
N3 C3 W1 177.7(9) . .
N4 C4 W1 178.8(12) . .
N5 C5 W1 178.5(10) . .
C001 C001 C005 112(3) 4_455 .
C001 C001 C010 69.4(13) 4_455 .
C005 C001 C010 70(5) . .
C001 C001 C003 69.9(18) 4_455 .
C005 C001 C003 166(6) . .
C010 C001 C003 99(3) . .
C001 C001 C005 39(2) 4_455 4_455
C005 C001 C005 73(5) . 4_455
C010 C001 C005 53(3) . 4_455
C003 C001 C005 107(3) . 4_455
C001 C001 C008 103(2) 4_455 .
C005 C001 C008 145(4) . .
C010 C001 C008 127(4) . .
C003 C001 C008 37(3) . .
C005 C001 C008 141(4) 4_455 .
C001 C001 C008 53(2) 4_455 4_455
C005 C001 C008 165(4) . 4_455
C010 C001 C008 103(3) . 4_455
C003 C001 C008 23(3) . 4_455
C005 C001 C008 91(3) 4_455 4_455
C008 C001 C008 50(4) . 4_455
C004 C002 C006 81(5) . 3_554
C004 C002 C002 54(3) . 4
C006 C002 C002 131(4) 3_554 4
C004 C002 C006 35(3) . 2_554
C006 C002 C006 107(5) 3_554 2_554
C002 C002 C006 24(2) 4 2_554
C008 C003 C008 107(10) . 4_455
C008 C003 C001 128(8) . 4_455
C008 C003 C001 94(6) 4_455 4_455
C008 C003 C001 94(6) . .
C008 C003 C001 128(8) 4_455 .
C001 C003 C001 40(4) 4_455 .
C008 C003 C010 57(6) . 2_454
C008 C003 C010 57(6) 4_455 2_454
C001 C003 C010 147(5) 4_455 2_454
C001 C003 C010 147(5) . 2_454
C008 C003 C011 120(6) . .
C008 C003 C011 120(6) 4_455 .
C001 C003 C011 85(5) 4_455 .
C001 C003 C011 85(5) . .
C010 C003 C011 122(5) 2_454 .
C008 C003 C007 9(6) . .
C008 C003 C007 112(7) 4_455 .
C001 C003 C007 133(6) 4_455 .
C001 C003 C007 96(4) . .
C010 C003 C007 59(4) 2_454 .
C011 C003 C007 111(4) . .
C008 C003 C007 112(7) . 4_455
C008 C003 C007 9(6) 4_455 4_455
C001 C003 C007 96(4) 4_455 4_455
C001 C003 C007 133(6) . 4_455
C010 C003 C007 59(4) 2_454 4_455
C011 C003 C007 111(4) . 4_455
C007 C003 C007 116(7) . 4_455
C008 C003 C010 125(6) . .
C008 C003 C010 125(6) 4_455 .
C001 C003 C010 40(3) 4_455 .
C001 C003 C010 40(3) . .
C010 C003 C010 172(5) 2_454 .
C011 C003 C010 50(3) . .
C007 C003 C010 122(4) . .
C007 C003 C010 122(4) 4_455 .
C002 C004 C002 72(6) 4 .
C002 C004 C006 52(4) 4 2_554
C002 C004 C006 121(6) . 2_554
C002 C004 C006 121(6) 4 3_554
C002 C004 C006 52(4) . 3_554
C006 C004 C006 147(6) 2_554 3_554
C001 C005 C010 60(4) . .
C001 C005 C001 29(2) . 4_455
C010 C005 C001 48(3) . 4_455
C001 C005 C007 104(6) . 3
C010 C005 C007 69(4) . 3
C001 C005 C007 112(4) 4_455 3
C001 C005 C005 68(3) . 4_455
C010 C005 C005 51(3) . 4_455
C001 C005 C005 39(2) 4_455 4_455
C007 C005 C005 115(3) 3 4_455
C001 C005 C008 103(5) . 3
C010 C005 C008 50(3) . 3
C001 C005 C008 98(4) 4_455 3
C007 C005 C008 28(3) 3 3
C005 C005 C008 88(3) 4_455 3
C002 C006 C004 47(5) 3 2
C002 C006 C002 25(3) 3 2
C004 C006 C002 25(3) 2 2
C002 C006 C007 175(6) 3 2_455
C004 C006 C007 128(6) 2 2_455
C002 C006 C007 150(4) 2 2_455
C002 C006 C006 49(4) 3 4
C004 C006 C006 17(3) 2 4
C002 C006 C006 24(2) 2 4
C007 C006 C006 126(3) 2_455 4
C008 C007 C005 88(9) . 3_554
C008 C007 C010 56(6) . 2_454
C005 C007 C010 46(3) 3_554 2_454
C008 C007 C003 11(7) . .
C005 C007 C003 82(5) 3_554 .
C010 C007 C003 57(3) 2_454 .
C008 C007 C006 97(10) . 2_454
C005 C007 C006 130(6) 3_554 2_454
C010 C007 C006 150(6) 2_454 2_454
C003 C007 C006 94(6) . 2_454
C007 C008 C003 160(10) . .
C007 C008 C010 94(9) . 2_454
C003 C008 C010 87(6) . 2_454
C007 C008 C008 151(9) . 4_455
C003 C008 C008 37(5) . 4_455
C010 C008 C008 56(3) 2_454 4_455
C007 C008 C001 132(10) . .
C003 C008 C001 50(5) . .
C010 C008 C001 134(5) 2_454 .
C008 C008 C001 77(2) 4_455 .
C007 C008 C005 65(9) . 3_554
C003 C008 C005 104(7) . 3_554
C010 C008 C005 46(3) 2_454 3_554
C008 C008 C005 92(3) 4_455 3_554
C001 C008 C005 145(5) . 3_554
C007 C008 C001 157(10) . 4_455
C003 C008 C001 29(5) . 4_455
C010 C008 C001 109(4) 2_454 4_455
C008 C008 C001 53(2) 4_455 4_455
C001 C008 C001 24.7(17) . 4_455
C005 C008 C001 133(4) 3_554 4_455
C001 C010 C001 41(3) 4_455 .
C001 C010 C005 79(3) 4_455 .
C001 C010 C005 51(3) . .
C001 C010 C005 51(3) 4_455 4_455
C001 C010 C005 79(3) . 4_455
C005 C010 C005 79(5) . 4_455
C001 C010 C008 125(3) 4_455 2_455
C001 C010 C008 163(4) . 2_455
C005 C010 C008 127(5) . 2_455
C005 C010 C008 84(4) 4_455 2_455
C001 C010 C008 163(4) 4_455 3
C001 C010 C008 125(3) . 3
C005 C010 C008 84(4) . 3
C005 C010 C008 127(5) 4_455 3
C008 C010 C008 67(6) 2_455 3
C001 C010 C011 97(4) 4_455 .
C001 C010 C011 97(4) . .
C005 C010 C011 134(3) . .
C005 C010 C011 134(3) 4_455 .
C008 C010 C011 94(4) 2_455 .
C008 C010 C011 94(4) 3 .
C001 C010 C003 148(3) 4_455 2_455
C001 C010 C003 148(3) . 2_455
C005 C010 C003 98(3) . 2_455
C005 C010 C003 98(3) 4_455 2_455
C008 C010 C003 36(3) 2_455 2_455
C008 C010 C003 36(3) 3 2_455
C011 C010 C003 107(3) . 2_455
C001 C010 C007 96(4) 4_455 2_455
C001 C010 C007 136(4) . 2_455
C005 C010 C007 135(5) . 2_455
C005 C010 C007 65(4) 4_455 2_455
C008 C010 C007 30(4) 2_455 2_455
C008 C010 C007 97(5) 3 2_455
C011 C010 C007 91(4) . 2_455
C003 C010 C007 64(4) 2_455 2_455
C001 C010 C007 136(4) 4_455 3
C001 C010 C007 96(4) . 3
C005 C010 C007 65(4) . 3
C005 C010 C007 135(5) 4_455 3
C008 C010 C007 97(5) 2_455 3
C008 C010 C007 30(4) 3 3
C011 C010 C007 91(4) . 3
C003 C010 C007 64(4) 2_455 3
C007 C010 C007 127(8) 2_455 3
C001 C010 C003 41(3) 4_455 .
C001 C010 C003 41(3) . .
C005 C010 C003 91(4) . .
C005 C010 C003 91(4) 4_455 .
C008 C010 C003 139(4) 2_455 .
C008 C010 C003 139(4) 3 .
C011 C010 C003 61(4) . .
C003 C010 C003 168(2) 2_455 .
C007 C010 C003 114(4) 2_455 .
C007 C010 C003 114(4) 3 .
C010 C011 C009 153(6) . .
C010 C011 C003 69(3) . .
C009 C011 C003 138(6) . .

loop_
_geom_bond_atom_site_label_1
_geom_bond_atom_site_label_2
_geom_bond_distance
_geom_bond_site_symmetry_2
_geom_bond_publ_flag
W1 C5 2.138(8) 4 ?
W1 C5 2.138(8) . y
W1 C3 2.146(9) . y
W1 C3 2.146(9) 4 ?
W1 C1 2.165(7) . y
W1 C4 2.177(11) . y
W1 C2 2.178(9) 4 ?
W1 C2 2.178(9) . y
Cu1 N3 1.971(8) 7_454 y
Cu1 N3 1.971(8) 6_554 ?
Cu1 N2 1.992(8) 6 y
Cu1 N2 1.992(8) 7_455 ?
Cu1 N1 2.115(7) . y
N1 C1 1.160(11) . ?
N2 C2 1.121(11) . ?
N2 Cu1 1.992(8) 6_554 ?
N3 C3 1.141(12) . ?
N3 Cu1 1.971(8) 6 ?
N4 C4 1.125(17) . ?
N5 C5 1.159(12) . ?
C001 C001 0.85(4) 4_455 ?
C001 C005 1.09(7) . ?
C001 C010 1.22(6) . ?
C001 C003 1.24(8) . ?
C001 C005 1.62(6) 4_455 ?
C001 C008 1.63(8) . ?
C001 C008 1.99(8) 4_455 ?
C002 C004 0.78(5) . ?
C002 C006 0.85(5) 3_554 ?
C002 C002 0.91(7) 4 ?
C002 C006 1.61(6) 2_554 ?
C003 C008 0.97(7) . ?
C003 C008 0.97(7) 4_455 ?
C003 C001 1.24(8) 4_455 ?
C003 C010 1.67(7) 2_454 ?
C003 C011 1.76(9) . ?
C003 C007 1.79(9) . ?
C003 C007 1.79(9) 4_455 ?
C003 C010 1.87(7) . ?
C004 C002 0.78(5) 4 ?
C004 C006 1.06(5) 2_554 ?
C004 C006 1.06(5) 3_554 ?
C005 C010 1.32(6) . ?
C005 C001 1.62(6) 4_455 ?
C005 C007 1.65(12) 3 ?
C005 C005 1.67(11) 4_455 ?
C005 C008 1.82(9) 3 ?
C006 C002 0.85(5) 3 ?
C006 C004 1.06(5) 2 ?
C006 C002 1.61(6) 2 ?
C006 C007 1.96(11) 2_455 ?
C006 C006 2.03(9) 4 ?
C007 C008 0.85(9) . ?
C007 C005 1.65(12) 3_554 ?
C007 C010 1.70(7) 2_454 ?
C007 C006 1.96(11) 2_454 ?
C008 C010 1.41(6) 2_454 ?
C008 C008 1.56(13) 4_455 ?
C008 C005 1.82(9) 3_554 ?
C008 C001 1.99(8) 4_455 ?
C009 C011 1.65(8) . ?
C010 C001 1.22(6) 4_455 ?
C010 C005 1.32(6) 4_455 ?
C010 C008 1.41(6) 2_455 ?
C010 C008 1.41(6) 3 ?
C010 C011 1.53(7) . ?
C010 C003 1.67(7) 2_455 ?
C010 C007 1.70(7) 2_455 ?
C010 C007 1.70(7) 3 ?

loop_
_geom_torsion_atom_site_label_1
_geom_torsion_atom_site_label_2
_geom_torsion_atom_site_label_3
_geom_torsion_atom_site_label_4
_geom_torsion
_geom_torsion_site_symmetry_1
_geom_torsion_site_symmetry_4
N3 Cu1 N1 C1 40.4(3) 7_454 .
N3 Cu1 N1 C1 -40.4(3) 6_554 .
N2 Cu1 N1 C1 -129.5(3) 6 .
N2 Cu1 N1 C1 129.5(3) 7_455 .
Cu1 N1 C1 W1 180.00(6) . .
C5 W1 C1 N1 112.1(10) 4 .
C5 W1 C1 N1 -112.1(10) . .
C3 W1 C1 N1 -51.1(4) . .
C3 W1 C1 N1 51.1(3) 4 .
C4 W1 C1 N1 0.00(10) . .
C2 W1 C1 N1 137.2(3) 4 .
C2 W1 C1 N1 -137.2(3) . .
Cu1 N2 C2 W1 27(26) 6_554 .
C5 W1 C2 N2 -106(23) 4 .
C5 W1 C2 N2 -44(23) . .
C3 W1 C2 N2 41(22) . .
C3 W1 C2 N2 133(22) 4 .
C1 W1 C2 N2 118(23) . .
C4 W1 C2 N2 -9(23) . .
C2 W1 C2 N2 -168(100) 4 .
Cu1 N3 C3 W1 80(23) 6 .
C5 W1 C3 N3 -124(22) 4 .
C5 W1 C3 N3 -178(100) . .
C3 W1 C3 N3 -35(22) 4 .
C1 W1 C3 N3 37(22) . .
C4 W1 C3 N3 -102(22) . .
C2 W1 C3 N3 51(22) 4 .
C2 W1 C3 N3 111(22) . .
C5 W1 C4 N4 39.6(3) 4 .
C5 W1 C4 N4 -39.6(3) . .
C3 W1 C4 N4 -127.4(3) . .
C3 W1 C4 N4 127.4(3) 4 .
C1 W1 C4 N4 180.00(14) . .
C2 W1 C4 N4 73.9(5) 4 .
C2 W1 C4 N4 -73.9(5) . .
C5 W1 C5 N5 169(37) 4 .
C3 W1 C5 N5 -41(37) . .
C3 W1 C5 N5 -134(37) 4 .
C1 W1 C5 N5 18(37) . .
C4 W1 C5 N5 -113(37) . .
C2 W1 C5 N5 111(37) 4 .
C2 W1 C5 N5 43(37) . .
C001 C001 C003 C008 -152(7) 4_455 .
C005 C001 C003 C008 108(19) . .
C010 C001 C003 C008 144(6) . .
C005 C001 C003 C008 -161(6) 4_455 .
C008 C001 C003 C008 -114(15) 4_455 .
C001 C001 C003 C008 -37(8) 4_455 4_455
C005 C001 C003 C008 -138(18) . 4_455
C010 C001 C003 C008 -101(9) . 4_455
C005 C001 C003 C008 -47(11) 4_455 4_455
C008 C001 C003 C008 114(15) . 4_455
C005 C001 C003 C001 -100(18) . 4_455
C010 C001 C003 C001 -64(2) . 4_455
C005 C001 C003 C001 -10(4) 4_455 4_455
C008 C001 C003 C001 152(7) . 4_455
C008 C001 C003 C001 37(8) 4_455 4_455
C001 C001 C003 C010 -124(8) 4_455 2_454
C005 C001 C003 C010 136(19) . 2_454
C010 C001 C003 C010 172(6) . 2_454
C005 C001 C003 C010 -134(6) 4_455 2_454
C008 C001 C003 C010 28(5) . 2_454
C008 C001 C003 C010 -87(14) 4_455 2_454
C001 C001 C003 C011 88.3(18) 4_455 .
C005 C001 C003 C011 -12(18) . .
C010 C001 C003 C011 24.2(16) . .
C005 C001 C003 C011 78(3) 4_455 .
C008 C001 C003 C011 -120(6) . .
C008 C001 C003 C011 125(9) 4_455 .
C001 C001 C003 C007 -161(5) 4_455 .
C005 C001 C003 C007 99(19) . .
C010 C001 C003 C007 135(4) . .
C005 C001 C003 C007 -171(5) 4_455 .
C008 C001 C003 C007 -9(6) . .
C008 C001 C003 C007 -123(11) 4_455 .
C001 C001 C003 C007 -27(6) 4_455 4_455
C005 C001 C003 C007 -127(18) . 4_455
C010 C001 C003 C007 -91(8) . 4_455
C005 C001 C003 C007 -37(9) 4_455 4_455
C008 C001 C003 C007 125(12) . 4_455
C008 C001 C003 C007 10(7) 4_455 4_455
C001 C001 C003 C010 64(2) 4_455 .
C005 C001 C003 C010 -36(18) . .
C005 C001 C003 C010 54(3) 4_455 .
C008 C001 C003 C010 -144(6) . .
C008 C001 C003 C010 101(9) 4_455 .
C006 C002 C004 C002 159(4) 3_554 4
C006 C002 C004 C002 19(4) 2_554 4
C006 C002 C004 C006 140(8) 3_554 2_554
C002 C002 C004 C006 -19(4) 4 2_554
C002 C002 C004 C006 -159(4) 4 3_554
C006 C002 C004 C006 -140(9) 2_554 3_554
C001 C001 C005 C010 -56(2) 4_455 .
C003 C001 C005 C010 39(18) . .
C005 C001 C005 C010 -56(2) 4_455 .
C008 C001 C005 C010 126(8) . .
C008 C001 C005 C010 -61(18) 4_455 .
C010 C001 C005 C001 56(2) . 4_455
C003 C001 C005 C001 95(18) . 4_455
C005 C001 C005 C001 0.00(2) 4_455 4_455
C008 C001 C005 C001 -177(9) . 4_455
C008 C001 C005 C001 -5(17) 4_455 4_455
C001 C001 C005 C007 -111(4) 4_455 3
C010 C001 C005 C007 -55(4) . 3
C003 C001 C005 C007 -16(20) . 3
C005 C001 C005 C007 -111(4) 4_455 3
C008 C001 C005 C007 71(10) . 3
C008 C001 C005 C007 -116(17) 4_455 3
C001 C001 C005 C005 0.000(13) 4_455 4_455
C010 C001 C005 C005 56(2) . 4_455
C003 C001 C005 C005 95(18) . 4_455
C008 C001 C005 C005 -177(9) . 4_455
C008 C001 C005 C005 -5(17) 4_455 4_455
C001 C001 C005 C008 -83(4) 4_455 3
C010 C001 C005 C008 -26(3) . 3
C003 C001 C005 C008 12(20) . 3
C005 C001 C005 C008 -83(4) 4_455 3
C008 C001 C005 C008 100(8) . 3
C008 C001 C005 C008 -88(18) 4_455 3
C008 C003 C007 C008 -57(34) 4_455 .
C001 C003 C007 C008 61(36) 4_455 .
C001 C003 C007 C008 78(36) . .
C010 C003 C007 C008 -80(35) 2_454 .
C011 C003 C007 C008 165(36) . .
C007 C003 C007 C008 -66(37) 4_455 .
C010 C003 C007 C008 110(36) . .
C008 C003 C007 C005 122(37) . 3_554
C008 C003 C007 C005 65(9) 4_455 3_554
C001 C003 C007 C005 -177(8) 4_455 3_554
C001 C003 C007 C005 -160(6) . 3_554
C010 C003 C007 C005 42(3) 2_454 3_554
C011 C003 C007 C005 -73(6) . 3_554
C007 C003 C007 C005 56(9) 4_455 3_554
C010 C003 C007 C005 -128(6) . 3_554
C008 C003 C007 C010 80(35) . 2_454
C008 C003 C007 C010 23(8) 4_455 2_454
C001 C003 C007 C010 140(8) 4_455 2_454
C001 C003 C007 C010 157(5) . 2_454
C011 C003 C007 C010 -115(5) . 2_454
C007 C003 C007 C010 13(8) 4_455 2_454
C010 C003 C007 C010 -170(6) . 2_454
C008 C003 C007 C006 -108(37) . 2_454
C008 C003 C007 C006 -166(8) 4_455 2_454
C001 C003 C007 C006 -48(9) 4_455 2_454
C001 C003 C007 C006 -31(6) . 2_454
C010 C003 C007 C006 172(6) 2_454 2_454
C011 C003 C007 C006 57(6) . 2_454
C007 C003 C007 C006 -175(5) 4_455 2_454
C010 C003 C007 C006 2(8) . 2_454
C005 C007 C008 C003 -57(36) 3_554 .
C010 C007 C008 C003 -93(35) 2_454 .
C006 C007 C008 C003 73(36) 2_454 .
C005 C007 C008 C010 36(5) 3_554 2_454
C003 C007 C008 C010 93(35) . 2_454
C006 C007 C008 C010 166(4) 2_454 2_454
C005 C007 C008 C008 39(18) 3_554 4_455
C010 C007 C008 C008 3(14) 2_454 4_455
C003 C007 C008 C008 96(40) . 4_455
C006 C007 C008 C008 169(13) 2_454 4_455
C005 C007 C008 C001 -142(10) 3_554 .
C010 C007 C008 C001 -179(13) 2_454 .
C003 C007 C008 C001 -85(35) . .
C006 C007 C008 C001 -13(14) 2_454 .
C010 C007 C008 C005 -36(5) 2_454 3_554
C003 C007 C008 C005 57(36) . 3_554
C006 C007 C008 C005 130(7) 2_454 3_554
C005 C007 C008 C001 -143(23) 3_554 4_455
C010 C007 C008 C001 -179(100) 2_454 4_455
C003 C007 C008 C001 -86(40) . 4_455
C006 C007 C008 C001 -14(28) 2_454 4_455
C008 C003 C008 C007 126(32) 4_455 .
C001 C003 C008 C007 -126(34) 4_455 .
C001 C003 C008 C007 -103(35) . .
C010 C003 C008 C007 95(36) 2_454 .
C011 C003 C008 C007 -16(39) . .
C007 C003 C008 C007 117(36) 4_455 .
C010 C003 C008 C007 -76(38) . .
C008 C003 C008 C010 31(11) 4_455 2_454
C001 C003 C008 C010 140(7) 4_455 2_454
C001 C003 C008 C010 162(4) . 2_454
C011 C003 C008 C010 -111(6) . 2_454
C007 C003 C008 C010 -95(36) . 2_454
C007 C003 C008 C010 23(7) 4_455 2_454
C010 C003 C008 C010 -170(6) . 2_454
C001 C003 C008 C008 108(14) 4_455 4_455
C001 C003 C008 C008 131(11) . 4_455
C010 C003 C008 C008 -31(11) 2_454 4_455
C011 C003 C008 C008 -142(14) . 4_455
C007 C003 C008 C008 -126(32) . 4_455
C007 C003 C008 C008 -8(6) 4_455 4_455
C010 C003 C008 C008 159(16) . 4_455
C008 C003 C008 C001 -131(11) 4_455 .
C001 C003 C008 C001 -23(5) 4_455 .
C010 C003 C008 C001 -162(4) 2_454 .
C011 C003 C008 C001 87(7) . .
C007 C003 C008 C001 103(35) . .
C007 C003 C008 C001 -140(9) 4_455 .
C010 C003 C008 C001 27(5) . .
C008 C003 C008 C005 74(10) 4_455 3_554
C001 C003 C008 C005 -177(7) 4_455 3_554
C001 C003 C008 C005 -154(5) . 3_554
C010 C003 C008 C005 43(3) 2_454 3_554
C011 C003 C008 C005 -67(8) . 3_554
C007 C003 C008 C005 -51(34) . 3_554
C007 C003 C008 C005 66(8) 4_455 3_554
C010 C003 C008 C005 -127(7) . 3_554
C008 C003 C008 C001 -108(14) 4_455 4_455
C001 C003 C008 C001 23(5) . 4_455
C010 C003 C008 C001 -140(7) 2_454 4_455
C011 C003 C008 C001 110(11) . 4_455
C007 C003 C008 C001 126(34) . 4_455
C007 C003 C008 C001 -117(12) 4_455 4_455
C010 C003 C008 C001 50(7) . 4_455
C001 C001 C008 C007 -179(13) 4_455 .
C005 C001 C008 C007 -2(19) . .
C010 C001 C008 C007 107(13) . .
C003 C001 C008 C007 154(17) . .
C005 C001 C008 C007 -178(12) 4_455 .
C008 C001 C008 C007 -179(100) 4_455 .
C001 C001 C008 C003 27(7) 4_455 .
C005 C001 C008 C003 -155(10) . .
C010 C001 C008 C003 -46(8) . .
C005 C001 C008 C003 29(9) 4_455 .
C008 C001 C008 C003 27(7) 4_455 .
C001 C001 C008 C010 3(7) 4_455 2_454
C005 C001 C008 C010 -180(7) . 2_454
C010 C001 C008 C010 -71(8) . 2_454
C003 C001 C008 C010 -25(6) . 2_454
C005 C001 C008 C010 4(11) 4_455 2_454
C008 C001 C008 C010 3(7) 4_455 2_454
C001 C001 C008 C008 0.000(15) 4_455 4_455
C005 C001 C008 C008 177(9) . 4_455
C010 C001 C008 C008 -74(3) . 4_455
C003 C001 C008 C008 -27(7) . 4_455
C005 C001 C008 C008 2(5) 4_455 4_455
C001 C001 C008 C005 75(8) 4_455 3_554
C005 C001 C008 C005 -108(10) . 3_554
C010 C001 C008 C005 1(10) . 3_554
C003 C001 C008 C005 47(8) . 3_554
C005 C001 C008 C005 76(10) 4_455 3_554
C008 C001 C008 C005 75(8) 4_455 3_554
C005 C001 C008 C001 177(9) . 4_455
C010 C001 C008 C001 -74(3) . 4_455
C003 C001 C008 C001 -27(7) . 4_455
C005 C001 C008 C001 2(5) 4_455 4_455
C008 C001 C008 C001 0.00(3) 4_455 4_455
C005 C001 C010 C001 -125(3) . 4_455
C003 C001 C010 C001 65(2) . 4_455
C005 C001 C010 C001 -40(3) 4_455 4_455
C008 C001 C010 C001 90(3) . 4_455
C008 C001 C010 C001 42(3) 4_455 4_455
C001 C001 C010 C005 125(3) 4_455 .
C003 C001 C010 C005 -171(4) . .
C005 C001 C010 C005 84(5) 4_455 .
C008 C001 C010 C005 -145(5) . .
C008 C001 C010 C005 166(4) 4_455 .
C001 C001 C010 C005 40(3) 4_455 4_455
C005 C001 C010 C005 -84(5) . 4_455
C003 C001 C010 C005 105(3) . 4_455
C008 C001 C010 C005 131(4) . 4_455
C008 C001 C010 C005 82(3) 4_455 4_455
C001 C001 C010 C008 37(14) 4_455 2_455
C005 C001 C010 C008 -88(15) . 2_455
C003 C001 C010 C008 101(14) . 2_455
C005 C001 C010 C008 -3(14) 4_455 2_455
C008 C001 C010 C008 127(13) . 2_455
C008 C001 C010 C008 79(16) 4_455 2_455
C001 C001 C010 C008 168(5) 4_455 3
C005 C001 C010 C008 43(6) . 3
C003 C001 C010 C008 -128(5) . 3
C005 C001 C010 C008 127(6) 4_455 3
C008 C001 C010 C008 -102(6) . 3
C008 C001 C010 C008 -151(4) 4_455 3
C001 C001 C010 C011 -92.7(15) 4_455 .
C005 C001 C010 C011 143(3) . .
C003 C001 C010 C011 -28(2) . .
C005 C001 C010 C011 -133(3) 4_455 .
C008 C001 C010 C011 -2(4) . .
C008 C001 C010 C011 -51(2) 4_455 .
C001 C001 C010 C003 127(4) 4_455 2_455
C005 C001 C010 C003 3(5) . 2_455
C003 C001 C010 C003 -168(3) . 2_455
C005 C001 C010 C003 87(5) 4_455 2_455
C008 C001 C010 C003 -142(5) . 2_455
C008 C001 C010 C003 169(4) 4_455 2_455
C001 C001 C010 C007 7(6) 4_455 2_455
C005 C001 C010 C007 -118(7) . 2_455
C003 C001 C010 C007 71(7) . 2_455
C005 C001 C010 C007 -34(7) 4_455 2_455
C008 C001 C010 C007 97(7) . 2_455
C008 C001 C010 C007 48(7) 4_455 2_455
C001 C001 C010 C007 175(4) 4_455 3
C005 C001 C010 C007 51(5) . 3
C003 C001 C010 C007 -120(5) . 3
C005 C001 C010 C007 135(5) 4_455 3
C008 C001 C010 C007 -94(6) . 3
C008 C001 C010 C007 -143(4) 4_455 3
C001 C001 C010 C003 -65(2) 4_455 .
C005 C001 C010 C003 171(4) . .
C005 C001 C010 C003 -105(3) 4_455 .
C008 C001 C010 C003 26(4) . .
C008 C001 C010 C003 -23(3) 4_455 .
C001 C005 C010 C001 33(3) . 4_455
C007 C005 C010 C001 155(5) 3 4_455
C005 C005 C010 C001 -52(3) 4_455 4_455
C008 C005 C010 C001 179(4) 3 4_455
C001 C005 C010 C001 -33(3) 4_455 .
C007 C005 C010 C001 121(5) 3 .
C005 C005 C010 C001 -85(3) 4_455 .
C008 C005 C010 C001 146(4) 3 .
C001 C005 C010 C005 85(3) . 4_455
C001 C005 C010 C005 52(3) 4_455 4_455
C007 C005 C010 C005 -153(5) 3 4_455
C008 C005 C010 C005 -129(4) 3 4_455
C001 C005 C010 C008 159(4) . 2_455
C001 C005 C010 C008 125(5) 4_455 2_455
C007 C005 C010 C008 -80(7) 3 2_455
C005 C005 C010 C008 73(4) 4_455 2_455
C008 C005 C010 C008 -56(6) 3 2_455
C001 C005 C010 C008 -146(4) . 3
C001 C005 C010 C008 -179(4) 4_455 3
C007 C005 C010 C008 -24(5) 3 3
C005 C005 C010 C008 129(4) 4_455 3
C001 C005 C010 C011 -56(6) . .
C001 C005 C010 C011 -90(6) 4_455 .
C007 C005 C010 C011 65(6) 3 .
C005 C005 C010 C011 -141(6) 4_455 .
C008 C005 C010 C011 89(5) 3 .
C001 C005 C010 C003 -179(3) . 2_455
C001 C005 C010 C003 148(3) 4_455 2_455
C007 C005 C010 C003 -57(5) 3 2_455
C005 C005 C010 C003 96(3) 4_455 2_455
C008 C005 C010 C003 -33(3) 3 2_455
C001 C005 C010 C007 120(7) . 2_455
C001 C005 C010 C007 87(7) 4_455 2_455
C007 C005 C010 C007 -118(10) 3 2_455
C005 C005 C010 C007 35(6) 4_455 2_455
C008 C005 C010 C007 -94(8) 3 2_455
C001 C005 C010 C007 -121(5) . 3
C001 C005 C010 C007 -155(5) 4_455 3
C005 C005 C010 C007 153(5) 4_455 3
C008 C005 C010 C007 24(5) 3 3
C001 C005 C010 C003 -6(3) . .
C001 C005 C010 C003 -39(3) 4_455 .
C007 C005 C010 C003 115(5) 3 .
C005 C005 C010 C003 -91(3) 4_455 .
C008 C005 C010 C003 140(4) 3 .
C008 C003 C010 C001 -110(11) . 4_455
C008 C003 C010 C001 45(9) 4_455 4_455
C001 C003 C010 C001 -65(4) . 4_455
C010 C003 C010 C001 148(2) 2_454 4_455
C011 C003 C010 C001 148(2) . 4_455
C007 C003 C010 C001 -120(8) . 4_455
C007 C003 C010 C001 56(6) 4_455 4_455
C008 C003 C010 C001 -45(9) . .
C008 C003 C010 C001 110(11) 4_455 .
C001 C003 C010 C001 65(4) 4_455 .
C010 C003 C010 C001 -148(2) 2_454 .
C011 C003 C010 C001 -148(2) . .
C007 C003 C010 C001 -56(6) . .
C007 C003 C010 C001 120(8) 4_455 .
C008 C003 C010 C005 -38(10) . .
C008 C003 C010 C005 117(9) 4_455 .
C001 C003 C010 C005 72(3) 4_455 .
C001 C003 C010 C005 7(3) . .
C010 C003 C010 C005 -141(3) 2_454 .
C011 C003 C010 C005 -141(3) . .
C007 C003 C010 C005 -49(7) . .
C007 C003 C010 C005 127(6) 4_455 .
C008 C003 C010 C005 -117(9) . 4_455
C008 C003 C010 C005 38(10) 4_455 4_455
C001 C003 C010 C005 -7(3) 4_455 4_455
C001 C003 C010 C005 -72(3) . 4_455
C010 C003 C010 C005 141(3) 2_454 4_455
C011 C003 C010 C005 141(3) . 4_455
C007 C003 C010 C005 -127(6) . 4_455
C007 C003 C010 C005 49(7) 4_455 4_455
C008 C003 C010 C008 161(4) . 2_455
C008 C003 C010 C008 -44(16) 4_455 2_455
C001 C003 C010 C008 -89(7) 4_455 2_455
C001 C003 C010 C008 -154(6) . 2_455
C010 C003 C010 C008 58(6) 2_454 2_455
C011 C003 C010 C008 58(6) . 2_455
C007 C003 C010 C008 150(6) . 2_455
C007 C003 C010 C008 -34(11) 4_455 2_455
C008 C003 C010 C008 44(16) . 3
C008 C003 C010 C008 -161(4) 4_455 3
C001 C003 C010 C008 154(6) 4_455 3
C001 C003 C010 C008 89(7) . 3
C010 C003 C010 C008 -58(6) 2_454 3
C011 C003 C010 C008 -58(6) . 3
C007 C003 C010 C008 34(11) . 3
C007 C003 C010 C008 -150(6) 4_455 3
C008 C003 C010 C011 103(9) . .
C008 C003 C010 C011 -103(9) 4_455 .
C001 C003 C010 C011 -148(2) 4_455 .
C001 C003 C010 C011 148(2) . .
C010 C003 C010 C011 0.00(4) 2_454 .
C007 C003 C010 C011 92(6) . .
C007 C003 C010 C011 -92(6) 4_455 .
C008 C003 C010 C003 103(9) . 2_455
C008 C003 C010 C003 -103(9) 4_455 2_455
C001 C003 C010 C003 -148(2) 4_455 2_455
C001 C003 C010 C003 148(2) . 2_455
C010 C003 C010 C003 0.00(6) 2_454 2_455
C011 C003 C010 C003 0.00(5) . 2_455
C007 C003 C010 C003 92(6) . 2_455
C007 C003 C010 C003 -92(6) 4_455 2_455
C008 C003 C010 C007 -180(9) . 2_455
C008 C003 C010 C007 -25(12) 4_455 2_455
C001 C003 C010 C007 -70(5) 4_455 2_455
C001 C003 C010 C007 -135(5) . 2_455
C010 C003 C010 C007 78(5) 2_454 2_455
C011 C003 C010 C007 78(5) . 2_455
C007 C003 C010 C007 170(3) . 2_455
C007 C003 C010 C007 -14(11) 4_455 2_455
C008 C003 C010 C007 25(12) . 3
C008 C003 C010 C007 180(9) 4_455 3
C001 C003 C010 C007 135(5) 4_455 3
C001 C003 C010 C007 70(5) . 3
C010 C003 C010 C007 -78(5) 2_454 3
C011 C003 C010 C007 -78(5) . 3
C007 C003 C010 C007 14(11) . 3
C007 C003 C010 C007 -170(3) 4_455 3
C001 C010 C011 C009 159.3(14) 4_455 .
C001 C010 C011 C009 -159.3(14) . .
C005 C010 C011 C009 -119(5) . .
C005 C010 C011 C009 119(5) 4_455 .
C008 C010 C011 C009 34(3) 2_455 .
C008 C010 C011 C009 -34(3) 3 .
C003 C010 C011 C009 0.00(2) 2_455 .
C007 C010 C011 C009 64(4) 2_455 .
C007 C010 C011 C009 -64(4) 3 .
C003 C010 C011 C009 180.00(2) . .
C001 C010 C011 C003 -20.7(14) 4_455 .
C001 C010 C011 C003 20.7(14) . .
C005 C010 C011 C003 61(5) . .
C005 C010 C011 C003 -61(5) 4_455 .
C008 C010 C011 C003 -146(3) 2_455 .
C008 C010 C011 C003 146(3) 3 .
C003 C010 C011 C003 180.000(8) 2_455 .
C007 C010 C011 C003 -116(4) 2_455 .
C007 C010 C011 C003 116(4) 3 .
C008 C003 C011 C010 -112(8) . .
C008 C003 C011 C010 112(8) 4_455 .
C001 C003 C011 C010 20.1(17) 4_455 .
C001 C003 C011 C010 -20.1(17) . .
C010 C003 C011 C010 180.000(10) 2_454 .
C007 C003 C011 C010 -115(5) . .
C007 C003 C011 C010 115(5) 4_455 .
C008 C003 C011 C009 68(8) . .
C008 C003 C011 C009 -68(8) 4_455 .
C001 C003 C011 C009 -159.9(17) 4_455 .
C001 C003 C011 C009 159.9(17) . .
C010 C003 C011 C009 0.000(14) 2_454 .
C007 C003 C011 C009 65(5) . .
C007 C003 C011 C009 -65(5) 4_455 .
C010 C003 C011 C009 180.000(19) . .
